data_2101398
loop_
_publ_author_name
'Chen, L.'
'Craven, B. M.'

_publ_section_title
;
 Electrostatic properties of \b-cytidine and cytosine monohydrate from
 Bragg diffraction
;
_journal_issue 6
_journal_name_full 'Acta Crystallographica Section B'
_journal_page_first 1081
_journal_page_last 1097
_journal_paper_doi 10.1107/S0108768195005672
_journal_volume 51
_journal_year 1995
_chemical_formula_sum 'C9 H13 N3 O5'
_chemical_formula_weight 243.23
_symmetry_cell_setting orthorhombic
_symmetry_space_group_name_Hall 'P 2ac 2ab'
_symmetry_space_group_name_H-M 'P 21 21 21'
_cell_angle_alpha 90.0
_cell_angle_beta 90.0
_cell_angle_gamma 90.0
_cell_formula_units_Z 4
_cell_length_a 13.9250(10)
_cell_length_b 14.7150(10)
_cell_length_c 5.0760(10)
_cell_volume 1040.1(2)
_diffrn_radiation_type Ag
_diffrn_radiation_wavelength 0.5608
_exptl_absorpt_coefficient_mu 0.0728
_exptl_crystal_density_diffrn 1.542
_exptl_crystal_F_000 512
_cod_data_source_file bk0024.cif
_cod_data_source_block bk0024a
_cod_depositor_comments
;
 Adding the _atom_site_type_symbol data item.

 Antanas Vaitkus,
 2017-01-18
;
_cod_original_cell_volume 1040
_cod_database_code 2101398

loop_
_atom_site_label
_atom_site_type_symbol
_atom_site_fract_x
_atom_site_fract_y
_atom_site_fract_z
N1 N .53590(10) .17690(10) .3810(2)
C2 C .52670(10) .24880(10) .2053(2)
N3 N .60000(10) .26900(10) .0399(2)
C4 C .67780(10) .21510(10) .0337(2)
C5 C .68920(10) .14010(10) .2093(2)
C6 C .61660(10) .12410(10) .3811(2)
N4 N .74500(10) .23460(10) -.1449(2)
O2 O .45070(10) .29410(10) .2081(2)
C1' C .45450(10) .15920(10) .5637(2)
C2' C .37240(10) .10770(10) .4254(2)
C3' C .40190(10) .00960(10) .4791(2)
C4' C .44070(10) .01520(10) .7607(2)
O4' O .48620(10) .10360(10) .7729(2)
O2' O .28370(10) .13120(10) .5446(2)
O3' O .32510(10) -.05190(10) .4480(2)
C5' C .51200(10) -.05850(10) .8356(2)
O5' O .58460(10) -.07200(10) .6438(2)
H5 H .747(2) .104(2) .199(5)
H6 H .6190(10) .0750(10) .501(4)
H41 H .7350(10) .2770(10) -.264(4)
H42 H .799(2) .210(2) -.136(5)
HO2' H .263(2) .086(2) .611(6)
HO3' H .349(2) -.107(2) .459(6)
HO5' H .5680(10) -.113(2) .544(4)
H5'1 H .473(2) -.117(2) .863(6)
H5'2 H .547(2) -.043(2) 1.015(6)
H1' H .4330(10) .2190(10) .627(4)
H2' H .3740(10) .123(14) .243(5)
H3' H .4560(10) -.0070(10) .353(4)
H4' H .3890(10) .0190(10) .881(4)

loop_
_geom_angle_atom_site_label_1
_geom_angle_atom_site_label_2
_geom_angle_atom_site_label_3
_geom_angle
C1' O4' C4' 110.60(10)
C1' N1 C2 117.60(10)
C1' N1 C6 121.90(10)
C2 N1 C6 120.60(10)
C2 N3 C4 119.60(10)
O2 C2 N1 118.50(10)
O2 C2 N3 121.90(10)
N1 C2 N3 119.70(10)
N3 C4 N4 117.10(10)
N3 C4 C5 122.10(10)
N4 C4 C5 120.90(10)
C4 C5 C6 117.90(10)
N1 C6 C5 121.00(10)
O4' C1' C2' 106.80(10)
O4' C1' N1 109.40(10)
N1 C1' C2' 111.50(10)
O2' C2' C1' 109.40(10)
O2' C2' C3' 112.90(10)
C1' C2' C3' 100.70(10)
O3' C3' C2' 112.50(10)
O3' C3' C4' 114.00(10)
C2' C3' C4' 102.20(10)
O4' C4' C3' 104.10(10)
O4' C4' C5' 110.20(10)
C3' C4' C5' 115.20(10)
O5' C5' C4' 113.20(10)

loop_
_geom_bond_atom_site_label_1
_geom_bond_atom_site_label_2
_geom_bond_distance
N1 C2 1.3900(10)
N1 C1' 1.4870(10)
N1 C6 1.3670(10)
N3 C2 1.3550(10)
N3 C4 1.3430(10)
N4 C4 1.3340(10)
O2 C2 1.2500(10)
O4' C1' 1.4110(10)
O4' C4' 1.4480(10)
O2' C2' 1.4190(10)
O3' C3' 1.4100(10)
O5' C5' 1.4170(10)
C4 C5 1.4280(10)
C5 C6 1.3560(10)
C1' C2' 1.5410(10)
C2' C3' 1.5250(10)
C3' C4' 1.5310(10)
C4' C5' 1.5190(10)

loop_
_geom_torsion_atom_site_label_1
_geom_torsion_atom_site_label_2
_geom_torsion_atom_site_label_3
_geom_torsion_atom_site_label_4
_geom_torsion
C6 N1 C2 N3 -2.60(10)
C6 N1 C2 O2 178.50(10)
C1' N1 C2 N3 178.20(10)
C1' N1 C2 O2 -0.70(10)
C2 N1 C6 C5 -0.50(10)
C1' N1 C6 C5 178.60(10)
C2 N1 C1' C2' 79.20(10)
C2 N1 C1' O4' -162.90(10)
C6 N1 C1' C2' -100.00(10)
C6 N1 C1' O4' 17.90(10)
N1 C2 N3 C4 5.00(10)
O2 C2 N3 C4 -176.10(10)
C2 N3 C4 C5 -4.40(10)
C2 N3 C4 N4 175.60(10)
N3 C4 C5 C6 1.30(10)
N4 C4 C5 C6 -178.40(10)
C4 C5 C6 N1 1.20(10)
N1 C1' C2' C3' 90.20(10)
N1 C1' C2' O2' -150.70(10)
O4' C1' C2' C3' -29.20(10)
O4' C1' C2' O2' 89.80(10)
C2' C1' O4' C4' 7.80(10)
C1' C2' C3' C4' 38.40(10)
C1' C2' C3' O3' 161.10(10)
O2' C2' C3' C4' -78.10(10)
O2' C2' C3' O3' 44.60(10)
C2' C3' C4' O4' -35.10(10)
C2' C3' C4' C5' -155.80(10)
O3' C3' C4' O4' -156.70(10)
O3' C3' C4' C5' 82.50(10)
C3' C4' O4' C1' 17.20(10)
C5' C4' O4' C1' 141.30(10)
C3' C4' C5' O5' 47.10(10)
O4' C4' C5' O5' -70.20(10)
N1 C1' O4' C4' -113.10(10)
